data_8105791
loop_
_publ_author_name
'Zong, Heyun'
'Hong, Yong'
'Liu, Wei'
'Wu, Jie'

_publ_section_title
;
 Crystal structure of
 (E)-2-(1-((2-aminophenyl)imino)ethyl)-4,6-dichlorophenol, C14H12Cl2N2O
;
_journal_issue 4
_journal_name_full 'Zeitschrift f\"ur Kristallographie - New Crystal Structures'
_journal_page_first 595
_journal_page_last 596
_journal_paper_doi 10.1515/ncrs-2018-0073
_journal_volume 234
_journal_year 2019
_chemical_formula_moiety 'C14 H12 Cl2 N2 O'
_chemical_formula_sum 'C14 H12 Cl2 N2 O'
_chemical_formula_weight 295.16
_space_group_crystal_system monoclinic
_space_group_IT_number 14
_space_group_name_Hall '-P 2ybc'
_space_group_name_H-M_alt 'P 1 21/c 1'
_atom_sites_solution_hydrogens mixed
_atom_sites_solution_primary iterative
_cell_angle_alpha 90
_cell_angle_beta 91.185(3)
_cell_angle_gamma 90
_cell_formula_units_Z 4
_cell_length_a 3.9631(3)
_cell_length_b 24.119(2)
_cell_length_c 13.6138(11)
_cell_measurement_reflns_used 3330
_cell_measurement_temperature 293(2)
_cell_measurement_theta_max 22.430
_cell_measurement_theta_min 2.943
_cell_volume 1301.01(18)
_computing_cell_refinement 'SAINT V8.38A (?, 2016)'
_computing_data_reduction 'SAINT V8.38A (?, 2016)'
_computing_molecular_graphics 'Olex2 (Dolomanov et al., 2009)'
_computing_publication_material 'Olex2 (Dolomanov et al., 2009)'
_computing_structure_refinement 'XL (Sheldrick, 2008)'
_computing_structure_solution
;
Superflip (Palatinus & Chapuis, 2007;Palatinus & van der Lee, 2008;
Palatinus et al., 2012)
;
_diffrn_ambient_temperature 293(2)
_diffrn_measured_fraction_theta_full 0.998
_diffrn_measured_fraction_theta_max 0.998
_diffrn_measurement_device_type 'CCD area detector'
_diffrn_measurement_method 'phi and omega scans'
_diffrn_radiation_monochromator graphite
_diffrn_radiation_type MoK\a
_diffrn_radiation_wavelength 0.71073
_diffrn_reflns_av_R_equivalents 0.1140
_diffrn_reflns_av_unetI/netI 0.1010
_diffrn_reflns_Laue_measured_fraction_full 0.998
_diffrn_reflns_Laue_measured_fraction_max 0.998
_diffrn_reflns_limit_h_max 5
_diffrn_reflns_limit_h_min -5
_diffrn_reflns_limit_k_max 31
_diffrn_reflns_limit_k_min -31
_diffrn_reflns_limit_l_max 17
_diffrn_reflns_limit_l_min -17
_diffrn_reflns_number 20571
_diffrn_reflns_point_group_measured_fraction_full 0.998
_diffrn_reflns_point_group_measured_fraction_max 0.998
_diffrn_reflns_theta_full 25.242
_diffrn_reflns_theta_max 27.584
_diffrn_reflns_theta_min 2.943
_exptl_absorpt_coefficient_mu 0.491
_exptl_absorpt_correction_T_max 0.7456
_exptl_absorpt_correction_T_min 0.6964
_exptl_absorpt_correction_type multi-scan
_exptl_absorpt_process_details
;
SADABS-2016/2 (Bruker,2016/2) was used for absorption correction.
wR2(int) was 0.0687 before and 0.0625 after correction.
The Ratio of minimum to maximum transmission is 0.9340.
The \l/2 correction factor is Not present.
;
_exptl_crystal_colour colorless
_exptl_crystal_density_diffrn 1.507
_exptl_crystal_description block
_exptl_crystal_F_000 608
_exptl_crystal_size_max 0.26
_exptl_crystal_size_mid 0.21
_exptl_crystal_size_min 0.13
_refine_diff_density_max 0.258
_refine_diff_density_min -0.339
_refine_diff_density_rms 0.062
_refine_ls_extinction_coef .
_refine_ls_extinction_method none
_refine_ls_goodness_of_fit_ref 1.005
_refine_ls_hydrogen_treatment constr
_refine_ls_matrix_type full
_refine_ls_number_parameters 175
_refine_ls_number_reflns 3006
_refine_ls_number_restraints 0
_refine_ls_restrained_S_all 1.005
_refine_ls_R_factor_all 0.1484
_refine_ls_R_factor_gt 0.0586
_refine_ls_shift/su_max 0.000
_refine_ls_shift/su_mean 0.000
_refine_ls_structure_factor_coef Fsqd
_refine_ls_weighting_details 'w=1/[\s^2^(Fo^2^)+(0.0494P)^2^+0.0864P] where P=(Fo^2^+2Fc^2^)/3'
_refine_ls_weighting_scheme calc
_refine_ls_wR_factor_gt 0.0956
_refine_ls_wR_factor_ref 0.1171
_reflns_Friedel_coverage 0.000
_reflns_Friedel_fraction_full .
_reflns_Friedel_fraction_max .
_reflns_number_gt 1607
_reflns_number_total 3006
_reflns_threshold_expression 'I > 2\s(I)'
_cod_data_source_file suppl_ncrs-2018-0073_suppl.cif
_cod_data_source_block 111
_cod_database_code 8105791
_shelx_space_group_comment
;
The symmetry employed for this shelxl refinement is uniquely defined
by the following loop, which should always be used as a source of
symmetry information in preference to the above space-group names.
They are only intended as comments.
;
_shelx_estimated_absorpt_t_max 0.939
_shelx_estimated_absorpt_t_min 0.883
_olex2_refinement_description
;
1. Fixed Uiso
 At 1.2 times of:
  All C(H) groups, All N(H,H) groups
 At 1.5 times of:
  All C(H,H,H) groups, All O(H) groups
2.a Rotating group:
 N1(H1A,H1B)
2.b Aromatic/amide H refined with riding coordinates:
 C10(H10), C12(H12), C1(H1C), C2(H2), C4(H4), C3(H3)
2.c Idealised Me refined as rotating group:
 C8(H8A,H8B,H8C)
2.d Idealised tetrahedral OH refined as rotating group:
 O1(H1)
;
_olex2_submission_special_instructions 'No special instructions were received'

loop_
_space_group_symop_operation_xyz
'x, y, z'
'-x, y+1/2, -z+1/2'
'-x, -y, -z'
'x, -y-1/2, z-1/2'

loop_
_atom_site_label
_atom_site_type_symbol
_atom_site_fract_x
_atom_site_fract_y
_atom_site_fract_z
_atom_site_U_iso_or_equiv
_atom_site_adp_type
_atom_site_occupancy
_atom_site_site_symmetry_order
_atom_site_calc_flag
_atom_site_refinement_flags_posn
_atom_site_refinement_flags_adp
_atom_site_refinement_flags_occupancy
_atom_site_disorder_assembly
_atom_site_disorder_group
C1 C 0.1935(8) 0.38738(12) 0.3802(2) 0.0430(8) Uani 1 1 d . . . . .
H1C H 0.307858 0.370598 0.432623 0.052 Uiso 1 1 calc R . . . .
C2 C 0.1321(8) 0.44361(13) 0.3824(2) 0.0498(9) Uani 1 1 d . . . . .
H2 H 0.202167 0.464686 0.436267 0.060 Uiso 1 1 calc R . . . .
C3 C -0.0339(8) 0.46825(13) 0.3040(3) 0.0516(9) Uani 1 1 d . . . . .
H3 H -0.075740 0.506185 0.305100 0.062 Uiso 1 1 calc R . . . .
C4 C -0.1382(8) 0.43744(12) 0.2245(2) 0.0446(8) Uani 1 1 d . . . . .
H4 H -0.248592 0.454779 0.171966 0.053 Uiso 1 1 calc R . . . .
C5 C -0.0810(7) 0.38044(12) 0.2213(2) 0.0352(7) Uani 1 1 d . . . . .
C6 C 0.0861(7) 0.35548(11) 0.3004(2) 0.0327(7) Uani 1 1 d . . . . .
C7 C 0.1254(6) 0.26066(11) 0.35901(19) 0.0283(7) Uani 1 1 d . . . . .
C8 C -0.0406(8) 0.27219(11) 0.45439(19) 0.0381(7) Uani 1 1 d . . . . .
H8A H 0.128367 0.275215 0.505670 0.057 Uiso 1 1 calc GR . . . .
H8B H -0.192230 0.242463 0.469289 0.057 Uiso 1 1 calc GR . . . .
H8C H -0.164493 0.306315 0.449509 0.057 Uiso 1 1 calc GR . . . .
C9 C 0.2493(6) 0.20496(11) 0.33714(19) 0.0271(6) Uani 1 1 d . . . . .
C10 C 0.2214(6) 0.16238(11) 0.40696(19) 0.0309(7) Uani 1 1 d . . . . .
H10 H 0.124936 0.169927 0.467202 0.037 Uiso 1 1 calc R . . . .
C11 C 0.3338(7) 0.11013(11) 0.3876(2) 0.0315(7) Uani 1 1 d . . . . .
C12 C 0.4820(7) 0.09762(11) 0.2995(2) 0.0322(7) Uani 1 1 d . . . . .
H12 H 0.559124 0.061912 0.287213 0.039 Uiso 1 1 calc R . . . .
C13 C 0.5143(7) 0.13848(11) 0.23021(19) 0.0314(7) Uani 1 1 d . . . . .
C26 C 0.4013(7) 0.19298(11) 0.24609(19) 0.0293(7) Uani 1 1 d . . . . .
Cl1 Cl 0.2816(2) 0.05783(3) 0.47352(6) 0.0518(3) Uani 1 1 d . . . . .
Cl2 Cl 0.6959(2) 0.12236(3) 0.11905(5) 0.0469(3) Uani 1 1 d . . . . .
N1 N -0.1777(6) 0.34886(10) 0.13921(17) 0.0470(7) Uani 1 1 d . . . . .
H1A H -0.244649 0.316698 0.158195 0.056 Uiso 1 1 d GR . . . .
H1B H -0.340991 0.365468 0.108605 0.056 Uiso 1 1 d GR . . . .
N2 N 0.1679(6) 0.29818(9) 0.29166(16) 0.0337(6) Uani 1 1 d . . . . .
O1 O 0.4361(5) 0.23097(8) 0.17695(13) 0.0409(5) Uani 1 1 d . . . . .
H1 H 0.352596 0.260240 0.195092 0.061 Uiso 1 1 calc GR . . . .

loop_
_atom_site_aniso_label
_atom_site_aniso_U_11
_atom_site_aniso_U_22
_atom_site_aniso_U_33
_atom_site_aniso_U_23
_atom_site_aniso_U_13
_atom_site_aniso_U_12
Cl2 0.0582(5) 0.0479(5) 0.0350(4) -0.0039(4) 0.0063(4) 0.0099(4)
Cl1 0.0768(6) 0.0304(4) 0.0482(5) 0.0142(4) 0.0054(4) 0.0023(4)
O1 0.0580(14) 0.0319(12) 0.0330(11) 0.0064(10) 0.0070(10) 0.0061(11)
N2 0.0411(15) 0.0249(13) 0.0348(13) 0.0036(11) -0.0049(11) 0.0051(11)
C11 0.0372(17) 0.0241(16) 0.0330(16) 0.0050(13) -0.0027(14) -0.0008(13)
N1 0.0632(19) 0.0416(16) 0.0361(15) 0.0112(13) -0.0036(13) 0.0068(14)
C13 0.0323(17) 0.0333(17) 0.0284(16) -0.0035(13) -0.0035(13) 0.0008(13)
C7 0.0280(16) 0.0281(17) 0.0285(16) -0.0012(13) -0.0072(13) 0.0034(13)
C10 0.0309(16) 0.0338(17) 0.0279(15) 0.0011(13) -0.0027(12) -0.0010(13)
C12 0.0341(17) 0.0226(16) 0.0395(18) -0.0037(13) -0.0076(14) 0.0002(13)
C26 0.0322(17) 0.0283(16) 0.0272(15) 0.0019(13) -0.0038(13) -0.0010(13)
C8 0.0441(18) 0.0341(17) 0.0362(17) -0.0026(14) 0.0010(14) 0.0053(14)
C9 0.0277(15) 0.0277(16) 0.0258(15) 0.0029(13) -0.0048(12) 0.0024(12)
C6 0.0352(17) 0.0263(16) 0.0367(17) 0.0007(13) 0.0031(14) 0.0060(13)
C5 0.0375(17) 0.0330(17) 0.0355(17) 0.0041(14) 0.0070(14) 0.0024(14)
C1 0.0455(19) 0.0364(19) 0.0469(19) 0.0001(15) -0.0069(16) 0.0071(15)
C2 0.051(2) 0.038(2) 0.060(2) -0.0146(17) -0.0023(17) 0.0020(17)
C4 0.048(2) 0.0312(19) 0.054(2) 0.0145(16) 0.0028(16) 0.0095(15)
C3 0.052(2) 0.0281(18) 0.075(3) 0.0024(18) 0.0101(19) 0.0047(16)

loop_
_atom_type_symbol
_atom_type_description
_atom_type_scat_dispersion_real
_atom_type_scat_dispersion_imag
_atom_type_scat_source
C C 0.0033 0.0016 'International Tables Vol C Tables 4.2.6.8 and 6.1.1.4'
H H 0.0000 0.0000 'International Tables Vol C Tables 4.2.6.8 and 6.1.1.4'
Cl Cl 0.1484 0.1585 'International Tables Vol C Tables 4.2.6.8 and 6.1.1.4'
N N 0.0061 0.0033 'International Tables Vol C Tables 4.2.6.8 and 6.1.1.4'
O O 0.0106 0.0060 'International Tables Vol C Tables 4.2.6.8 and 6.1.1.4'

loop_
_geom_angle_atom_site_label_1
_geom_angle_atom_site_label_2
_geom_angle_atom_site_label_3
_geom_angle
_geom_angle_site_symmetry_1
_geom_angle_site_symmetry_3
C7 N2 C6 125.6(2) . .
C10 C11 Cl1 119.8(2) . .
C10 C11 C12 121.1(2) . .
C12 C11 Cl1 119.1(2) . .
C12 C13 Cl2 119.0(2) . .
C12 C13 C26 122.1(3) . .
C26 C13 Cl2 118.9(2) . .
N2 C7 C8 123.3(2) . .
N2 C7 C9 116.5(2) . .
C9 C7 C8 120.2(2) . .
C11 C10 C9 120.9(3) . .
C13 C12 C11 119.2(3) . .
O1 C26 C13 120.0(2) . .
O1 C26 C9 122.2(2) . .
C13 C26 C9 117.8(2) . .
C10 C9 C7 120.1(2) . .
C10 C9 C26 118.9(2) . .
C26 C9 C7 121.0(2) . .
C5 C6 N2 117.5(2) . .
C5 C6 C1 119.9(3) . .
C1 C6 N2 122.3(2) . .
C6 C5 N1 120.1(3) . .
C6 C5 C4 118.6(3) . .
C4 C5 N1 121.3(3) . .
C2 C1 C6 120.6(3) . .
C3 C2 C1 119.3(3) . .
C3 C4 C5 120.9(3) . .
C4 C3 C2 120.7(3) . .

loop_
_geom_bond_atom_site_label_1
_geom_bond_atom_site_label_2
_geom_bond_distance
_geom_bond_site_symmetry_2
Cl2 C13 1.733(3) .
Cl1 C11 1.735(3) .
O1 C26 1.323(3) .
N2 C7 1.302(3) .
N2 C6 1.425(3) .
C11 C10 1.364(4) .
C11 C12 1.380(4) .
N1 C5 1.399(3) .
C13 C12 1.372(4) .
C13 C26 1.407(4) .
C7 C8 1.494(4) .
C7 C9 1.463(3) .
C10 C9 1.405(3) .
C26 C9 1.419(4) .
C6 C5 1.390(4) .
C6 C1 1.391(4) .
C5 C4 1.394(4) .
C1 C2 1.378(4) .
C2 C3 1.377(4) .
C4 C3 1.370(4) .

loop_
_geom_torsion_atom_site_label_1
_geom_torsion_atom_site_label_2
_geom_torsion_atom_site_label_3
_geom_torsion_atom_site_label_4
_geom_torsion
_geom_torsion_site_symmetry_1
_geom_torsion_site_symmetry_2
_geom_torsion_site_symmetry_3
_geom_torsion_site_symmetry_4
Cl2 C13 C12 C11 -179.2(2) . . . .
Cl2 C13 C26 O1 -0.3(4) . . . .
Cl2 C13 C26 C9 179.14(19) . . . .
Cl1 C11 C10 C9 -177.6(2) . . . .
Cl1 C11 C12 C13 178.0(2) . . . .
O1 C26 C9 C7 -0.5(4) . . . .
O1 C26 C9 C10 180.0(2) . . . .
N2 C7 C9 C10 178.3(2) . . . .
N2 C7 C9 C26 -1.2(4) . . . .
N2 C6 C5 N1 3.2(4) . . . .
N2 C6 C5 C4 -174.6(2) . . . .
N2 C6 C1 C2 174.9(3) . . . .
C11 C10 C9 C7 179.6(2) . . . .
C11 C10 C9 C26 -0.9(4) . . . .
N1 C5 C4 C3 -178.1(3) . . . .
C13 C26 C9 C7 -180.0(2) . . . .
C13 C26 C9 C10 0.6(4) . . . .
C7 N2 C6 C5 -135.2(3) . . . .
C7 N2 C6 C1 50.7(4) . . . .
C10 C11 C12 C13 -0.4(4) . . . .
C12 C11 C10 C9 0.8(4) . . . .
C12 C13 C26 O1 -179.6(2) . . . .
C12 C13 C26 C9 -0.2(4) . . . .
C26 C13 C12 C11 0.1(4) . . . .
C8 C7 C9 C10 -1.8(4) . . . .
C8 C7 C9 C26 178.7(2) . . . .
C6 N2 C7 C8 4.3(4) . . . .
C6 N2 C7 C9 -175.8(2) . . . .
C6 C5 C4 C3 -0.4(4) . . . .
C6 C1 C2 C3 -0.7(5) . . . .
C5 C6 C1 C2 0.8(4) . . . .
C5 C4 C3 C2 0.5(5) . . . .
C1 C6 C5 N1 177.5(3) . . . .
C1 C6 C5 C4 -0.3(4) . . . .
C1 C2 C3 C4 0.1(5) . . . .
